data_4028085
loop_
_publ_author_name
'Anna G. Slater'
'E. Stephen Davies'
'Stephen P. Argent'
'William Lewis'
'Alexander J. Blake'
'Jonathan McMaster'
'Neil R. Champness'

_publ_section_title
;
 Bis-thioether-Substituted Perylene Diimides: Structural, Electrochemical,
 and Spectroelectrochemical Properties
;
_journal_name_full 'Journal of Organic Chemistry'
_journal_page_first 2853
_journal_page_last 2862
_journal_paper_doi 10.1021/jo400026r
_journal_volume 78
_journal_year 2013
_chemical_formula_moiety 'C74 H82 N2 O8 S2, C H Cl3'
_chemical_formula_sum 'C75 H83 Cl3 N2 O8 S2'
_chemical_formula_weight 1310.90
_chemical_name_systematic
; 
 ? 
;
_space_group_IT_number 14
_symmetry_cell_setting monoclinic
_symmetry_space_group_name_Hall '-P 2ybc'
_symmetry_space_group_name_H-M 'P 1 21/c 1'
_atom_sites_solution_hydrogens geom
_atom_sites_solution_primary direct
_atom_sites_solution_secondary difmap
_audit_creation_method 'enCIFer editing of SHELXL97 CIF output'
_cell_angle_alpha 90.00
_cell_angle_beta 107.082(3)
_cell_angle_gamma 90.00
_cell_formula_units_Z 4
_cell_length_a 20.9121(6)
_cell_length_b 13.3093(3)
_cell_length_c 24.3484(6)
_cell_measurement_reflns_used 16756
_cell_measurement_temperature 90(2)
_cell_measurement_theta_max 74.38
_cell_measurement_theta_min 3.31
_cell_volume 6477.8(3)
_computing_cell_refinement
;
CrysAlisPro, Oxford Diffraction Ltd.,
Version 1.171.33.52 (release 06-11-2009 CrysAlis171 .NET)
(compiled Nov  6 2009,16:24:50)
;
_computing_data_collection
;
CrysAlisPro, Oxford Diffraction Ltd.,
Version 1.171.33.52 (release 06-11-2009 CrysAlis171 .NET)
(compiled Nov  6 2009,16:24:50)
;
_computing_data_reduction
;
CrysAlisPro, Oxford Diffraction Ltd.,
Version 1.171.33.52 (release 06-11-2009 CrysAlis171 .NET)
(compiled Nov  6 2009,16:24:50)
;
_computing_molecular_graphics ' ? '
_computing_publication_material 'enCIFer (Allen et al., 2004); PLATON (Spek, 2009)'
_computing_structure_refinement 'SHELXL97 (Sheldrick, 2008)'
_computing_structure_solution 'SHELXS97 (Sheldrick, 2008)'
_diffrn_ambient_temperature 90(2)
_diffrn_detector_area_resol_mean 10.3613
_diffrn_measured_fraction_theta_full 0.995
_diffrn_measured_fraction_theta_max 0.995
_diffrn_measurement_device_type 'SuperNova, Single source at offset), Atlas'
_diffrn_measurement_method '\w scans'
_diffrn_radiation_monochromator mirror
_diffrn_radiation_source 'SuperNova (Cu) x-ray Source'
_diffrn_radiation_type 'Cu K\a'
_diffrn_radiation_wavelength 1.5418
_diffrn_reflns_av_R_equivalents 0.051
_diffrn_reflns_av_sigmaI/netI 0.046
_diffrn_reflns_limit_h_max 25
_diffrn_reflns_limit_h_min -23
_diffrn_reflns_limit_k_max 13
_diffrn_reflns_limit_k_min -15
_diffrn_reflns_limit_l_max 29
_diffrn_reflns_limit_l_min -27
_diffrn_reflns_number 31022
_diffrn_reflns_theta_full 67.50
_diffrn_reflns_theta_max 67.50
_diffrn_reflns_theta_min 3.79
_diffrn_standards_decay_% 0
_diffrn_standards_number 0
_exptl_absorpt_coefficient_mu 2.361
_exptl_absorpt_correction_T_max 0.931
_exptl_absorpt_correction_T_min 0.5
_exptl_absorpt_correction_type analytical
_exptl_absorpt_process_details
;
CrysAlisPro, Oxford Diffraction Ltd., 
Version 1.171.33.55 (release 05-01-2010 CrysAlis171 .NET) 
(compiled Jan  5 2010,16:28:46) 
Analytical numeric absorption correction using a multifaceted crystal 
model based on expressions derived by R.C. Clark & J.S. Reid. 
(Clark, R. C. & Reid, J. S. (1995). Acta Cryst. A51, 887-897) 
;
_exptl_crystal_colour red
_exptl_crystal_density_diffrn 1.344
_exptl_crystal_description plate
_exptl_crystal_F_000 2776.0
_exptl_crystal_size_max 0.4797
_exptl_crystal_size_mid 0.3704
_exptl_crystal_size_min 0.0297
_refine_diff_density_max 1.88
_refine_diff_density_min -0.94
_refine_diff_density_rms 0.13
_refine_ls_extinction_method none
_refine_ls_goodness_of_fit_ref 1.08
_refine_ls_hydrogen_treatment constr
_refine_ls_matrix_type full
_refine_ls_number_parameters 812
_refine_ls_number_reflns 11603
_refine_ls_number_restraints 4
_refine_ls_restrained_S_all 1.08
_refine_ls_R_factor_all 0.119
_refine_ls_R_factor_gt 0.0947
_refine_ls_shift/su_max 0.000
_refine_ls_shift/su_mean 0.000
_refine_ls_structure_factor_coef Fsqd
_refine_ls_weighting_details 'calc w=1/[\s^2^(Fo^2^)+(0.078P)^2^+60.06P] where P=(Fo^2^+2Fc^2^)/3'
_refine_ls_weighting_scheme calc
_refine_ls_wR_factor_gt 0.244
_refine_ls_wR_factor_ref 0.261
_reflns_number_gt 8809
_reflns_number_total 11603
_reflns_threshold_expression >2sigma(I)
_cod_data_source_file jo400026r_si_002_3.cif
_cod_data_source_block 2c
_cod_database_code 4028085
_nottingham_internal_coll_name PERAPB
_nottingham_internal_coll_number 9125
_nottingham_internal_coll_client AGP/NRC
_nottingham_internal_coll_type custom
_nottingham_internal_coll_frame_time '10 and 40s'
_nottingham_internal_coll_frame_width '1 degree'
_nottingham_internal_coll_frame_method '\w scans'
_nottingham_internal_coll_user WL
_nottingham_internal_coll_date 22/2/2010
_nottingham_internal_process_user WL
_nottingham_internal_process_date 23/02/2010
_nottingham_internal_solution_user SPA
_nottingham_internal_solution_date 23/02/10
_nottingham_internal_refinement_user SPA
_nottingham_internal_refinement_date 23/02/10
_nottingham_internal_validation_user AJB
_nottingham_internal_validation_date 20/10/2010

loop_
_symmetry_equiv_pos_as_xyz
'x, y, z'
'-x, y+1/2, -z+1/2'
'-x, -y, -z'
'x, -y-1/2, z-1/2'

loop_
_atom_site_label
_atom_site_type_symbol
_atom_site_fract_x
_atom_site_fract_y
_atom_site_fract_z
_atom_site_U_iso_or_equiv
_atom_site_adp_type
_atom_site_occupancy
_atom_site_symmetry_multiplicity
_atom_site_calc_flag
_atom_site_refinement_flags
_atom_site_disorder_assembly
_atom_site_disorder_group
C1 C 0.5083(3) 0.7664(4) 0.4500(2) 0.0184(11) Uani 1 1 d . . .
C2 C 0.5639(3) 0.7162(4) 0.4418(2) 0.0154(10) Uani 1 1 d . . .
H2A H 0.5791 0.6557 0.4622 0.018 Uiso 1 1 calc R . .
C3 C 0.5969(3) 0.7530(4) 0.4047(2) 0.0156(11) Uani 1 1 d . . .
C4 C 0.6044(3) 0.8719(4) 0.3319(2) 0.0127(10) Uani 1 1 d . . .
C5 C 0.5832(3) 0.9596(4) 0.3025(2) 0.0161(11) Uani 1 1 d . . .
H5A H 0.6055 0.9826 0.2761 0.019 Uiso 1 1 calc R . .
C6 C 0.5299(3) 1.0168(4) 0.3100(2) 0.0163(11) Uani 1 1 d . . .
C7 C 0.3942(3) 1.1007(4) 0.3160(2) 0.0171(11) Uani 1 1 d . . .
H7A H 0.4035 1.1125 0.2807 0.021 Uiso 1 1 calc R . .
C8 C 0.3413(3) 1.1527(4) 0.3271(2) 0.0177(11) Uani 1 1 d . . .
H8A H 0.3149 1.1973 0.2991 0.021 Uiso 1 1 calc R . .
C9 C 0.3273(3) 1.1396(4) 0.3786(2) 0.0163(11) Uani 1 1 d . . .
C10 C 0.3479(3) 1.0523(4) 0.4701(2) 0.0157(11) Uani 1 1 d . . .
C11 C 0.3819(3) 0.9811(4) 0.5081(2) 0.0161(11) Uani 1 1 d . . .
H11A H 0.3736 0.9740 0.5442 0.019 Uiso 1 1 calc R . .
C12 C 0.4287(3) 0.9188(4) 0.4945(2) 0.0154(11) Uani 1 1 d . . .
H12A H 0.4511 0.8692 0.5214 0.019 Uiso 1 1 calc R . .
C13 C 0.4435(2) 0.9278(4) 0.4421(2) 0.0131(10) Uani 1 1 d . . .
C14 C 0.4900(3) 0.8611(4) 0.4260(2) 0.0134(10) Uani 1 1 d . . .
C15 C 0.5195(3) 0.8958(4) 0.3822(2) 0.0144(10) Uani 1 1 d . . .
C16 C 0.5731(3) 0.8398(4) 0.3731(2) 0.0157(11) Uani 1 1 d . . .
C17 C 0.4940(3) 0.9836(4) 0.3478(2) 0.0134(10) Uani 1 1 d . . .
C18 C 0.4339(3) 1.0321(4) 0.3547(2) 0.0139(10) Uani 1 1 d . . .
C19 C 0.4134(3) 1.0086(4) 0.4050(2) 0.0134(10) Uani 1 1 d . . .
C20 C 0.3633(3) 1.0674(4) 0.4179(2) 0.0133(10) Uani 1 1 d . . .
C21 C 0.6551(3) 0.6974(4) 0.3983(2) 0.0172(11) Uani 1 1 d . . .
O22 O 0.68037(19) 0.6268(3) 0.42865(16) 0.0211(8) Uani 1 1 d . . .
N23 N 0.6802(2) 0.7271(3) 0.35286(19) 0.0168(9) Uani 1 1 d . . .
C24 C 0.6573(3) 0.8107(4) 0.3189(2) 0.0167(11) Uani 1 1 d . . .
O25 O 0.68053(19) 0.8324(3) 0.27972(16) 0.0229(9) Uani 1 1 d . . .
C26 C 0.2745(3) 1.2000(4) 0.3910(2) 0.0198(12) Uani 1 1 d . . .
O27 O 0.2405(2) 1.2597(3) 0.35709(17) 0.0238(9) Uani 1 1 d . . .
N28 N 0.2651(2) 1.1882(3) 0.44536(18) 0.0172(9) Uani 1 1 d . A .
C29 C 0.2976(3) 1.1159(4) 0.4851(2) 0.0170(11) Uani 1 1 d . . .
O30 O 0.28521(19) 1.1070(3) 0.53118(16) 0.0214(8) Uani 1 1 d . . .
C31 C 0.8031(3) 0.6995(4) 0.3726(2) 0.0188(11) Uani 1 1 d . . .
C32 C 0.8566(3) 0.6425(4) 0.3665(2) 0.0210(12) Uani 1 1 d . . .
C33 C 0.9225(3) 0.6680(4) 0.3934(3) 0.0225(12) Uani 1 1 d . . .
H33A H 0.9580 0.6269 0.3893 0.027 Uiso 1 1 calc R . .
C34 C 0.9360(3) 0.7564(4) 0.4271(2) 0.0226(12) Uani 1 1 d . . .
C35 C 0.8840(3) 0.8131(5) 0.4328(2) 0.0238(12) Uani 1 1 d . . .
H35A H 0.8928 0.8722 0.4557 0.029 Uiso 1 1 calc R . .
C36 C 0.8184(3) 0.7855(4) 0.4056(2) 0.0194(11) Uani 1 1 d . . .
H36A H 0.7831 0.8268 0.4098 0.023 Uiso 1 1 calc R . .
C37 C 0.7330(3) 0.6659(4) 0.3416(2) 0.0197(11) Uani 1 1 d . . .
H37A H 0.7273 0.6665 0.2998 0.024 Uiso 1 1 calc R . .
H37B H 0.7274 0.5956 0.3528 0.024 Uiso 1 1 calc R . .
O38 O 0.8381(2) 0.5593(3) 0.33235(18) 0.0269(9) Uani 1 1 d . . .
C39 C 0.8892(3) 0.5033(5) 0.3178(3) 0.0346(15) Uani 1 1 d . . .
H39A H 0.9197 0.4722 0.3526 0.042 Uiso 1 1 calc R . .
H39B H 0.9156 0.5480 0.3003 0.042 Uiso 1 1 calc R . .
C40 C 0.8547(3) 0.4225(5) 0.2752(3) 0.0330(15) Uani 1 1 d . . .
H40A H 0.8892 0.3799 0.2664 0.040 Uiso 1 1 calc R . .
H40B H 0.8281 0.3792 0.2934 0.040 Uiso 1 1 calc R . .
C41 C 0.8090(4) 0.4638(6) 0.2195(3) 0.0460(19) Uani 1 1 d . . .
H41A H 0.8358 0.5053 0.2006 0.055 Uiso 1 1 calc R . .
H41B H 0.7753 0.5080 0.2283 0.055 Uiso 1 1 calc R . .
C42 C 0.7734(5) 0.3826(7) 0.1782(3) 0.057(2) Uani 1 1 d . . .
H42A H 0.7450 0.4137 0.1430 0.086 Uiso 1 1 calc R . .
H42B H 0.7456 0.3425 0.1961 0.086 Uiso 1 1 calc R . .
H42C H 0.8064 0.3390 0.1688 0.086 Uiso 1 1 calc R . .
O43 O 1.00252(19) 0.7747(3) 0.45226(18) 0.0259(9) Uani 1 1 d . . .
C44 C 1.0199(3) 0.8677(5) 0.4830(3) 0.0385(17) Uani 1 1 d . . .
H44A H 0.9989 0.8714 0.5145 0.046 Uiso 1 1 calc R . .
H44B H 1.0040 0.9253 0.4569 0.046 Uiso 1 1 calc R . .
C45 C 1.0951(3) 0.8705(6) 0.5071(3) 0.0409(17) Uani 1 1 d . . .
H45A H 1.1077 0.9290 0.5332 0.049 Uiso 1 1 calc R . .
H45B H 1.1101 0.8092 0.5303 0.049 Uiso 1 1 calc R . .
C46 C 1.1310(4) 0.8775(7) 0.4623(4) 0.051(2) Uani 1 1 d . . .
H46A H 1.1172 0.9401 0.4401 0.061 Uiso 1 1 calc R . .
H46B H 1.1171 0.8203 0.4354 0.061 Uiso 1 1 calc R . .
C47 C 1.2070(3) 0.8767(6) 0.4864(3) 0.0437(18) Uani 1 1 d . . .
H47A H 1.2269 0.8820 0.4547 0.066 Uiso 1 1 calc R . .
H47B H 1.2214 0.8139 0.5073 0.066 Uiso 1 1 calc R . .
H47C H 1.2215 0.9338 0.5125 0.066 Uiso 1 1 calc R . .
C51 C 0.1446(3) 1.2272(4) 0.4303(2) 0.0214(12) Uani 1 1 d . A .
C52 C 0.0949(3) 1.2954(5) 0.4333(3) 0.0285(14) Uani 1 1 d . . .
C53 C 0.0281(3) 1.2761(5) 0.4068(3) 0.0320(15) Uani 1 1 d . A .
H53A H -0.0050 1.3230 0.4096 0.038 Uiso 1 1 calc R . .
C54 C 0.0096(3) 1.1868(5) 0.3757(3) 0.0271(13) Uani 1 1 d . . .
C55 C 0.0574(3) 1.1156(5) 0.3738(3) 0.0266(13) Uani 1 1 d . A .
H55A H 0.0448 1.0537 0.3542 0.032 Uiso 1 1 calc R . .
C56 C 0.1245(3) 1.1372(5) 0.4015(3) 0.0245(13) Uani 1 1 d . . .
H56A H 0.1576 1.0887 0.4007 0.029 Uiso 1 1 calc R A .
C57 C 0.2163(3) 1.2554(4) 0.4589(2) 0.0195(11) Uani 1 1 d D . .
H57A H 0.2239 1.3245 0.4472 0.023 Uiso 1 1 calc R A .
H57B H 0.2242 1.2557 0.5010 0.023 Uiso 1 1 calc R . .
O58 O 0.1184(2) 1.3795(4) 0.4663(3) 0.0195(14) Uani 0.758(12) 1 d PD A 1
C59 C 0.0709(4) 1.4530(6) 0.4712(4) 0.027(2) Uiso 0.758(12) 1 d PD A 1
H59A H 0.0387 1.4232 0.4894 0.033 Uiso 0.758(12) 1 calc PR A 1
H59B H 0.0457 1.4782 0.4327 0.033 Uiso 0.758(12) 1 calc PR A 1
C60 C 0.1092(5) 1.5385(7) 0.5080(4) 0.039(2) Uiso 0.758(12) 1 d PD A 1
H60A H 0.1313 1.5130 0.5472 0.046 Uiso 0.758(12) 1 calc PR A 1
H60B H 0.0772 1.5915 0.5111 0.046 Uiso 0.758(12) 1 calc PR A 1
C61 C 0.1621(5) 1.5845(7) 0.4836(4) 0.034(2) Uiso 0.758(12) 1 d PD A 1
H61A H 0.1834 1.6420 0.5080 0.041 Uiso 0.758(12) 1 calc PR A 1
H61B H 0.1973 1.5339 0.4852 0.041 Uiso 0.758(12) 1 calc PR A 1
C62 C 0.1342(6) 1.6202(9) 0.4225(5) 0.055(3) Uiso 0.758(12) 1 d PD A 1
H62A H 0.1703 1.6489 0.4093 0.083 Uiso 0.758(12) 1 calc PR A 1
H62B H 0.1000 1.6716 0.4206 0.083 Uiso 0.758(12) 1 calc PR A 1
H62C H 0.1140 1.5634 0.3979 0.083 Uiso 0.758(12) 1 calc PR A 1
O58' O 0.1198(12) 1.3910(18) 0.4446(13) 0.045(9) Uiso 0.242(12) 1 d PD A 2
C59' C 0.0732(11) 1.4695(16) 0.4433(14) 0.036(7) Uiso 0.242(12) 1 d PD A 2
H59C H 0.0498 1.4581 0.4727 0.043 Uiso 0.242(12) 1 calc PR A 2
H59D H 0.0395 1.4734 0.4051 0.043 Uiso 0.242(12) 1 calc PR A 2
C60' C 0.1146(14) 1.565(2) 0.4561(13) 0.039(8) Uiso 0.242(12) 1 d PD A 2
H60C H 0.1361 1.5734 0.4251 0.047 Uiso 0.242(12) 1 calc PR A 2
H60D H 0.0831 1.6218 0.4528 0.047 Uiso 0.242(12) 1 calc PR A 2
C61' C 0.1665(15) 1.576(2) 0.5105(13) 0.037(7) Uiso 0.242(12) 1 d PD A 2
H61C H 0.1956 1.6336 0.5085 0.045 Uiso 0.242(12) 1 calc PR A 2
H61D H 0.1945 1.5146 0.5186 0.045 Uiso 0.242(12) 1 calc PR A 2
C62' C 0.1349(19) 1.593(3) 0.5583(15) 0.060(10) Uiso 0.242(12) 1 d PD A 2
H62D H 0.1701 1.6045 0.5945 0.090 Uiso 0.242(12) 1 calc PR A 2
H62E H 0.1089 1.5333 0.5621 0.090 Uiso 0.242(12) 1 calc PR A 2
H62F H 0.1053 1.6514 0.5492 0.090 Uiso 0.242(12) 1 calc PR A 2
O63 O -0.0569(2) 1.1775(3) 0.3496(2) 0.0347(11) Uani 1 1 d . A .
C64 C -0.0789(3) 1.0924(5) 0.3124(3) 0.0298(14) Uani 1 1 d . . .
H64A H -0.0761 1.0302 0.3353 0.036 Uiso 1 1 calc R A .
H64B H -0.0507 1.0842 0.2864 0.036 Uiso 1 1 calc R . .
C65 C -0.1509(3) 1.1132(5) 0.2781(3) 0.0314(14) Uani 1 1 d . A .
H65A H -0.1676 1.0561 0.2518 0.038 Uiso 1 1 calc R . .
H65B H -0.1521 1.1738 0.2543 0.038 Uiso 1 1 calc R . .
C66 C -0.1980(3) 1.1292(5) 0.3149(3) 0.0297(14) Uani 1 1 d . . .
H66A H -0.1787 1.1809 0.3443 0.036 Uiso 1 1 calc R A .
H66B H -0.2414 1.1548 0.2902 0.036 Uiso 1 1 calc R . .
C67 C -0.2103(3) 1.0336(5) 0.3448(3) 0.0346(15) Uani 1 1 d . A .
H67A H -0.2405 1.0484 0.3678 0.052 Uiso 1 1 calc R . .
H67B H -0.1676 1.0085 0.3699 0.052 Uiso 1 1 calc R . .
H67C H -0.2305 0.9826 0.3159 0.052 Uiso 1 1 calc R . .
S7 S 0.46355(6) 0.69430(10) 0.48868(5) 0.0164(3) Uani 1 1 d . . .
C70 C 0.4097(3) 0.6145(4) 0.4313(2) 0.0174(11) Uani 1 1 d . . .
C71 C 0.3484(3) 0.6718(5) 0.3963(3) 0.0262(13) Uani 1 1 d . . .
H71A H 0.3622 0.7272 0.3751 0.031 Uiso 1 1 calc R . .
H71B H 0.3247 0.7013 0.4222 0.031 Uiso 1 1 calc R . .
C72 C 0.3880(3) 0.5293(4) 0.4647(2) 0.0202(12) Uani 1 1 d . . .
H72A H 0.4279 0.4926 0.4881 0.024 Uiso 1 1 calc R . .
H72B H 0.3643 0.5577 0.4909 0.024 Uiso 1 1 calc R . .
C73 C 0.4465(3) 0.5682(4) 0.3915(2) 0.0193(11) Uani 1 1 d . . .
H73A H 0.4617 0.6221 0.3702 0.023 Uiso 1 1 calc R . .
H73B H 0.4863 0.5309 0.4145 0.023 Uiso 1 1 calc R . .
C74 C 0.3995(3) 0.4971(4) 0.3493(2) 0.0220(12) Uani 1 1 d . . .
H74A H 0.4235 0.4679 0.3230 0.026 Uiso 1 1 calc R . .
C75 C 0.3382(3) 0.5554(5) 0.3136(2) 0.0234(12) Uani 1 1 d . . .
H75A H 0.3525 0.6099 0.2922 0.028 Uiso 1 1 calc R . .
H75B H 0.3081 0.5098 0.2855 0.028 Uiso 1 1 calc R . .
C76 C 0.3013(3) 0.5998(5) 0.3535(3) 0.0275(13) Uani 1 1 d . . .
H76A H 0.2609 0.6373 0.3304 0.033 Uiso 1 1 calc R . .
C77 C 0.2797(3) 0.5137(5) 0.3869(3) 0.0305(15) Uani 1 1 d . . .
H77A H 0.2555 0.5416 0.4128 0.037 Uiso 1 1 calc R . .
H77B H 0.2493 0.4672 0.3596 0.037 Uiso 1 1 calc R . .
C78 C 0.3417(3) 0.4573(5) 0.4218(2) 0.0251(13) Uani 1 1 d . . .
H78A H 0.3277 0.4017 0.4434 0.030 Uiso 1 1 calc R . .
C79 C 0.3776(3) 0.4128(4) 0.3813(2) 0.0251(13) Uani 1 1 d . . .
H79A H 0.4171 0.3740 0.4036 0.030 Uiso 1 1 calc R . .
H79B H 0.3472 0.3668 0.3537 0.030 Uiso 1 1 calc R . .
S8 S 0.51397(6) 1.12626(10) 0.26488(5) 0.0168(3) Uani 1 1 d . . .
C80 C 0.5688(3) 1.2228(4) 0.3084(2) 0.0186(11) Uani 1 1 d . . .
C81 C 0.5375(3) 1.2722(4) 0.3520(2) 0.0173(11) Uani 1 1 d . . .
H81A H 0.4922 1.2974 0.3318 0.021 Uiso 1 1 calc R . .
H81B H 0.5335 1.2218 0.3808 0.021 Uiso 1 1 calc R . .
C82 C 0.5733(3) 1.3021(4) 0.2635(2) 0.0209(12) Uani 1 1 d . . .
H82A H 0.5928 1.2715 0.2350 0.025 Uiso 1 1 calc R . .
H82B H 0.5280 1.3270 0.2429 0.025 Uiso 1 1 calc R . .
C83 C 0.6387(3) 1.1842(4) 0.3393(2) 0.0207(12) Uani 1 1 d . . .
H83A H 0.6586 1.1529 0.3113 0.025 Uiso 1 1 calc R . .
H83B H 0.6360 1.1325 0.3678 0.025 Uiso 1 1 calc R . .
C84 C 0.6828(3) 1.2721(5) 0.3699(3) 0.0243(13) Uani 1 1 d . . .
H84A H 0.7286 1.2466 0.3905 0.029 Uiso 1 1 calc R . .
C85 C 0.6517(3) 1.3211(4) 0.4132(2) 0.0232(12) Uani 1 1 d . . .
H85A H 0.6493 1.2714 0.4429 0.028 Uiso 1 1 calc R . .
H85B H 0.6799 1.3779 0.4327 0.028 Uiso 1 1 calc R . .
C86 C 0.5817(3) 1.3587(4) 0.3820(2) 0.0209(12) Uani 1 1 d . . .
H86A H 0.5617 1.3900 0.4104 0.025 Uiso 1 1 calc R . .
C87 C 0.5860(3) 1.4385(4) 0.3373(3) 0.0226(12) Uani 1 1 d . . .
H87A H 0.5408 1.4642 0.3171 0.027 Uiso 1 1 calc R . .
H87B H 0.6140 1.4956 0.3566 0.027 Uiso 1 1 calc R . .
C88 C 0.6172(3) 1.3895(4) 0.2938(2) 0.0225(12) Uani 1 1 d . . .
H88A H 0.6202 1.4407 0.2646 0.027 Uiso 1 1 calc R . .
C89 C 0.6876(3) 1.3509(4) 0.3249(3) 0.0238(12) Uani 1 1 d . . .
H89A H 0.7163 1.4075 0.3441 0.029 Uiso 1 1 calc R . .
H89B H 0.7078 1.3204 0.2969 0.029 Uiso 1 1 calc R . .
C1S C 0.0902(5) 0.3122(7) 0.2745(4) 0.060(2) Uani 1 1 d . . .
H1SA H 0.1116 0.2660 0.3071 0.072 Uiso 1 1 calc R . .
Cl2S Cl 0.14306(11) 0.32654(16) 0.23219(8) 0.0512(5) Uani 1 1 d . . .
Cl3S Cl 0.07305(18) 0.4280(2) 0.30234(11) 0.0869(9) Uani 1 1 d . . .
Cl4S Cl 0.01190(14) 0.2584(3) 0.23241(12) 0.0833(8) Uani 1 1 d . . .

loop_
_atom_site_aniso_label
_atom_site_aniso_U_11
_atom_site_aniso_U_22
_atom_site_aniso_U_33
_atom_site_aniso_U_23
_atom_site_aniso_U_13
_atom_site_aniso_U_12
C1 0.015(3) 0.025(3) 0.015(3) -0.006(2) 0.005(2) -0.001(2)
C2 0.021(3) 0.009(2) 0.016(2) 0.003(2) 0.005(2) 0.001(2)
C3 0.017(3) 0.017(3) 0.015(2) -0.002(2) 0.009(2) -0.002(2)
C4 0.022(3) 0.002(2) 0.017(2) -0.0038(19) 0.010(2) -0.0023(19)
C5 0.025(3) 0.011(3) 0.014(2) -0.006(2) 0.009(2) -0.004(2)
C6 0.020(3) 0.018(3) 0.014(2) 0.001(2) 0.008(2) 0.000(2)
C7 0.022(3) 0.016(3) 0.014(2) -0.001(2) 0.007(2) 0.000(2)
C8 0.019(3) 0.019(3) 0.015(3) 0.000(2) 0.006(2) 0.001(2)
C9 0.020(3) 0.014(3) 0.015(2) -0.002(2) 0.005(2) -0.006(2)
C10 0.019(3) 0.015(3) 0.012(2) -0.002(2) 0.004(2) -0.003(2)
C11 0.019(3) 0.018(3) 0.013(2) -0.002(2) 0.007(2) -0.003(2)
C12 0.020(3) 0.016(3) 0.012(2) 0.000(2) 0.006(2) 0.001(2)
C13 0.015(2) 0.012(3) 0.012(2) -0.002(2) 0.0042(19) -0.0029(19)
C14 0.023(3) 0.005(2) 0.011(2) -0.0025(19) 0.003(2) -0.003(2)
C15 0.022(3) 0.012(3) 0.010(2) -0.008(2) 0.006(2) -0.004(2)
C16 0.023(3) 0.014(3) 0.010(2) -0.003(2) 0.004(2) -0.005(2)
C17 0.020(3) 0.010(2) 0.009(2) 0.0002(19) 0.0031(19) -0.004(2)
C18 0.023(3) 0.008(2) 0.011(2) -0.001(2) 0.007(2) -0.001(2)
C19 0.024(3) 0.006(2) 0.009(2) -0.0055(19) 0.002(2) -0.006(2)
C20 0.021(3) 0.006(2) 0.012(2) -0.0056(19) 0.005(2) -0.0036(19)
C21 0.023(3) 0.011(3) 0.018(3) -0.003(2) 0.005(2) -0.007(2)
O22 0.023(2) 0.018(2) 0.024(2) 0.0022(17) 0.0086(16) 0.0019(16)
N23 0.017(2) 0.017(2) 0.019(2) -0.0031(19) 0.0084(18) -0.0002(18)
C24 0.021(3) 0.015(3) 0.013(2) -0.005(2) 0.004(2) -0.002(2)
O25 0.027(2) 0.027(2) 0.020(2) 0.0036(17) 0.0149(17) 0.0020(17)
C26 0.019(3) 0.020(3) 0.020(3) -0.003(2) 0.005(2) -0.002(2)
O27 0.026(2) 0.024(2) 0.022(2) 0.0045(17) 0.0086(17) 0.0056(17)
N28 0.019(2) 0.019(2) 0.013(2) -0.0033(18) 0.0042(17) -0.0016(18)
C29 0.019(3) 0.017(3) 0.017(3) -0.005(2) 0.007(2) -0.003(2)
O30 0.025(2) 0.024(2) 0.0188(19) 0.0000(16) 0.0120(16) 0.0036(16)
C31 0.020(3) 0.023(3) 0.017(3) 0.000(2) 0.010(2) -0.002(2)
C32 0.029(3) 0.017(3) 0.017(3) -0.001(2) 0.007(2) -0.003(2)
C33 0.024(3) 0.016(3) 0.029(3) -0.003(2) 0.010(2) 0.003(2)
C34 0.023(3) 0.024(3) 0.021(3) 0.001(2) 0.007(2) -0.003(2)
C35 0.029(3) 0.023(3) 0.022(3) -0.006(2) 0.010(2) -0.003(2)
C36 0.022(3) 0.018(3) 0.023(3) -0.001(2) 0.013(2) 0.001(2)
C37 0.025(3) 0.018(3) 0.018(3) -0.001(2) 0.009(2) 0.000(2)
O38 0.025(2) 0.023(2) 0.033(2) -0.0100(18) 0.0086(18) 0.0010(17)
C39 0.021(3) 0.035(4) 0.045(4) -0.013(3) 0.005(3) 0.004(3)
C40 0.031(3) 0.024(3) 0.043(4) -0.013(3) 0.010(3) 0.004(3)
C41 0.071(5) 0.033(4) 0.030(4) -0.007(3) 0.009(4) 0.008(4)
C42 0.068(6) 0.055(5) 0.036(4) -0.015(4) -0.005(4) 0.015(4)
O43 0.023(2) 0.021(2) 0.032(2) -0.0062(18) 0.0056(17) -0.0009(16)
C44 0.030(4) 0.027(4) 0.057(4) -0.021(3) 0.009(3) -0.007(3)
C45 0.030(4) 0.031(4) 0.056(5) -0.019(3) 0.005(3) -0.005(3)
C46 0.032(4) 0.059(5) 0.056(5) 0.028(4) 0.004(3) -0.006(4)
C47 0.032(4) 0.048(5) 0.048(4) 0.009(4) 0.007(3) -0.011(3)
C51 0.019(3) 0.025(3) 0.022(3) 0.000(2) 0.008(2) -0.004(2)
C52 0.025(3) 0.023(3) 0.036(3) -0.007(3) 0.005(3) -0.001(2)
C53 0.022(3) 0.027(3) 0.043(4) -0.006(3) 0.003(3) 0.004(3)
C54 0.019(3) 0.025(3) 0.033(3) -0.004(3) 0.003(2) -0.001(2)
C55 0.026(3) 0.026(3) 0.026(3) -0.010(3) 0.005(2) -0.003(2)
C56 0.017(3) 0.027(3) 0.030(3) -0.003(3) 0.008(2) 0.002(2)
C57 0.021(3) 0.019(3) 0.021(3) -0.004(2) 0.010(2) 0.002(2)
O58 0.015(3) 0.020(3) 0.024(4) -0.004(3) 0.006(2) 0.000(2)
O63 0.017(2) 0.026(2) 0.054(3) -0.011(2) -0.0007(19) -0.0008(17)
C64 0.025(3) 0.022(3) 0.039(4) -0.007(3) 0.003(3) -0.005(2)
C65 0.021(3) 0.035(4) 0.033(3) -0.005(3) 0.000(3) -0.001(3)
C66 0.023(3) 0.031(3) 0.031(3) -0.004(3) 0.001(3) 0.002(3)
C67 0.030(3) 0.037(4) 0.035(4) -0.002(3) 0.007(3) -0.001(3)
S7 0.0233(7) 0.0147(6) 0.0132(6) 0.0011(5) 0.0085(5) -0.0021(5)
C70 0.018(3) 0.018(3) 0.016(3) 0.002(2) 0.005(2) 0.000(2)
C71 0.025(3) 0.026(3) 0.027(3) 0.000(3) 0.005(2) 0.004(2)
C72 0.031(3) 0.018(3) 0.013(3) 0.002(2) 0.009(2) -0.007(2)
C73 0.021(3) 0.021(3) 0.018(3) 0.002(2) 0.009(2) 0.000(2)
C74 0.025(3) 0.023(3) 0.019(3) -0.005(2) 0.008(2) 0.000(2)
C75 0.028(3) 0.026(3) 0.014(3) 0.003(2) 0.002(2) -0.007(2)
C76 0.024(3) 0.029(3) 0.024(3) -0.005(3) -0.001(2) 0.004(2)
C77 0.021(3) 0.044(4) 0.029(3) -0.014(3) 0.011(3) -0.010(3)
C78 0.034(3) 0.024(3) 0.019(3) -0.001(2) 0.011(2) -0.015(3)
C79 0.037(3) 0.018(3) 0.019(3) -0.001(2) 0.006(2) -0.001(2)
S8 0.0223(7) 0.0154(6) 0.0141(6) 0.0017(5) 0.0076(5) 0.0001(5)
C80 0.024(3) 0.019(3) 0.014(2) 0.002(2) 0.007(2) 0.000(2)
C81 0.025(3) 0.017(3) 0.013(2) 0.000(2) 0.010(2) -0.001(2)
C82 0.028(3) 0.022(3) 0.015(3) 0.001(2) 0.010(2) 0.003(2)
C83 0.026(3) 0.018(3) 0.019(3) 0.001(2) 0.008(2) 0.003(2)
C84 0.019(3) 0.026(3) 0.026(3) -0.003(3) 0.004(2) 0.004(2)
C85 0.028(3) 0.022(3) 0.019(3) -0.007(2) 0.006(2) -0.001(2)
C86 0.021(3) 0.026(3) 0.017(3) -0.007(2) 0.008(2) 0.001(2)
C87 0.024(3) 0.011(3) 0.032(3) -0.003(2) 0.006(2) 0.000(2)
C88 0.026(3) 0.019(3) 0.024(3) 0.006(2) 0.010(2) -0.002(2)
C89 0.024(3) 0.018(3) 0.033(3) -0.002(2) 0.015(3) -0.003(2)
C1S 0.095(7) 0.052(5) 0.043(5) 0.007(4) 0.036(5) 0.008(5)
Cl2S 0.0668(13) 0.0525(12) 0.0390(10) -0.0016(9) 0.0228(9) 0.0011(9)
Cl3S 0.163(3) 0.0573(15) 0.0672(15) 0.0034(12) 0.0761(18) 0.0097(16)
Cl4S 0.0731(16) 0.114(2) 0.0691(16) -0.0078(16) 0.0306(13) -0.0151(16)

loop_
_atom_type_symbol
_atom_type_description
_atom_type_scat_dispersion_real
_atom_type_scat_dispersion_imag
_atom_type_scat_source
C C 0.0181 0.0091 'International Tables Vol C Tables 4.2.6.8 and 6.1.1.4'
H H 0.0000 0.0000 'International Tables Vol C Tables 4.2.6.8 and 6.1.1.4'
N N 0.0311 0.0180 'International Tables Vol C Tables 4.2.6.8 and 6.1.1.4'
O O 0.0492 0.0322 'International Tables Vol C Tables 4.2.6.8 and 6.1.1.4'
S S 0.3331 0.5567 'International Tables Vol C Tables 4.2.6.8 and 6.1.1.4'
Cl Cl 0.3639 0.7018 'International Tables Vol C Tables 4.2.6.8 and 6.1.1.4'

loop_
_geom_angle_atom_site_label_1
_geom_angle_atom_site_label_2
_geom_angle_atom_site_label_3
_geom_angle
C14 C1 C2 120.5(5)
C14 C1 S7 125.6(4)
C2 C1 S7 113.8(4)
C3 C2 C1 121.3(5)
C3 C2 H2A 119.4
C1 C2 H2A 119.4
C2 C3 C16 119.3(5)
C2 C3 C21 118.7(5)
C16 C3 C21 122.0(5)
C5 C4 C16 118.8(5)
C5 C4 C24 120.3(5)
C16 C4 C24 120.9(5)
C4 C5 C6 122.7(5)
C4 C5 H5A 118.7
C6 C5 H5A 118.7
C5 C6 C17 120.4(5)
C5 C6 S8 111.8(4)
C17 C6 S8 127.8(4)
C8 C7 C18 122.8(5)
C8 C7 H7A 118.6
C18 C7 H7A 118.6
C9 C8 C7 120.3(5)
C9 C8 H8A 119.8
C7 C8 H8A 119.8
C8 C9 C20 119.3(5)
C8 C9 C26 119.5(5)
C20 C9 C26 121.2(5)
C11 C10 C20 119.8(5)
C11 C10 C29 119.7(5)
C20 C10 C29 120.5(5)
C10 C11 C12 120.8(5)
C10 C11 H11A 119.6
C12 C11 H11A 119.6
C11 C12 C13 121.6(5)
C11 C12 H12A 119.2
C13 C12 H12A 119.2
C12 C13 C19 117.7(5)
C12 C13 C14 122.5(5)
C19 C13 C14 119.7(4)
C1 C14 C13 124.3(5)
C1 C14 C15 118.0(5)
C13 C14 C15 117.7(4)
C16 C15 C17 120.6(5)
C16 C15 C14 118.3(5)
C17 C15 C14 121.2(5)
C3 C16 C4 118.5(5)
C3 C16 C15 121.3(5)
C4 C16 C15 120.2(5)
C6 C17 C15 117.0(5)
C6 C17 C18 124.9(5)
C15 C17 C18 118.2(4)
C7 C18 C19 116.6(5)
C7 C18 C17 124.8(4)
C19 C18 C17 118.7(4)
C20 C19 C13 119.6(4)
C20 C19 C18 119.5(5)
C13 C19 C18 120.9(5)
C9 C20 C10 119.4(5)
C9 C20 C19 120.6(5)
C10 C20 C19 120.0(5)
O22 C21 N23 119.8(5)
O22 C21 C3 123.3(5)
N23 C21 C3 116.8(5)
C24 N23 C21 123.3(4)
C24 N23 C37 118.9(4)
C21 N23 C37 117.7(4)
O25 C24 N23 120.5(5)
O25 C24 C4 121.8(5)
N23 C24 C4 117.7(4)
O27 C26 N28 119.8(5)
O27 C26 C9 123.1(5)
N28 C26 C9 117.1(5)
C29 N28 C26 123.9(4)
C29 N28 C57 119.7(4)
C26 N28 C57 116.4(4)
O30 C29 N28 120.7(5)
O30 C29 C10 121.8(5)
N28 C29 C10 117.5(4)
C36 C31 C32 117.1(5)
C36 C31 C37 124.2(5)
C32 C31 C37 118.6(5)
O38 C32 C33 123.3(5)
O38 C32 C31 114.2(5)
C33 C32 C31 122.4(5)
C32 C33 C34 118.7(5)
C32 C33 H33A 120.7
C34 C33 H33A 120.7
C35 C34 O43 126.3(5)
C35 C34 C33 119.3(5)
O43 C34 C33 114.4(5)
C34 C35 C36 120.8(5)
C34 C35 H35A 119.6
C36 C35 H35A 119.6
C31 C36 C35 121.7(5)
C31 C36 H36A 119.2
C35 C36 H36A 119.2
N23 C37 C31 114.8(5)
N23 C37 H37A 108.6
C31 C37 H37A 108.6
N23 C37 H37B 108.6
C31 C37 H37B 108.6
H37A C37 H37B 107.6
C32 O38 C39 118.3(5)
O38 C39 C40 107.4(5)
O38 C39 H39A 110.2
C40 C39 H39A 110.2
O38 C39 H39B 110.2
C40 C39 H39B 110.2
H39A C39 H39B 108.5
C41 C40 C39 113.7(6)
C41 C40 H40A 108.8
C39 C40 H40A 108.8
C41 C40 H40B 108.8
C39 C40 H40B 108.8
H40A C40 H40B 107.7
C40 C41 C42 113.2(6)
C40 C41 H41A 108.9
C42 C41 H41A 108.9
C40 C41 H41B 108.9
C42 C41 H41B 108.9
H41A C41 H41B 107.8
C41 C42 H42A 109.5
C41 C42 H42B 109.5
H42A C42 H42B 109.5
C41 C42 H42C 109.5
H42A C42 H42C 109.5
H42B C42 H42C 109.5
C34 O43 C44 117.1(5)
O43 C44 C45 107.5(5)
O43 C44 H44A 110.2
C45 C44 H44A 110.2
O43 C44 H44B 110.2
C45 C44 H44B 110.2
H44A C44 H44B 108.5
C46 C45 C44 114.0(6)
C46 C45 H45A 108.7
C44 C45 H45A 108.7
C46 C45 H45B 108.7
C44 C45 H45B 108.7
H45A C45 H45B 107.6
C45 C46 C47 114.2(7)
C45 C46 H46A 108.7
C47 C46 H46A 108.7
C45 C46 H46B 108.7
C47 C46 H46B 108.7
H46A C46 H46B 107.6
C46 C47 H47A 109.5
C46 C47 H47B 109.5
H47A C47 H47B 109.5
C46 C47 H47C 109.5
H47A C47 H47C 109.5
H47B C47 H47C 109.5
C56 C51 C52 117.9(5)
C56 C51 C57 124.1(5)
C52 C51 C57 118.0(5)
O58' C52 C53 122.6(10)
C53 C52 O58 124.1(6)
O58' C52 C51 111.6(9)
C53 C52 C51 121.4(6)
O58 C52 C51 114.5(5)
C52 C53 C54 119.4(6)
C52 C53 H53A 120.3
C54 C53 H53A 120.3
O63 C54 C55 125.0(5)
O63 C54 C53 114.4(5)
C55 C54 C53 120.6(5)
C54 C55 C56 118.4(6)
C54 C55 H55A 120.8
C56 C55 H55A 120.8
C51 C56 C55 122.2(5)
C51 C56 H56A 118.9
C55 C56 H56A 118.9
N28 C57 C51 114.1(5)
N28 C57 H57A 108.7
C51 C57 H57A 108.7
N28 C57 H57B 108.7
C51 C57 H57B 108.7
H57A C57 H57B 107.6
C52 O58 C59 117.9(6)
O58 C59 C60 107.6(7)
O58 C59 H59A 110.2
C60 C59 H59A 110.2
O58 C59 H59B 110.2
C60 C59 H59B 110.2
H59A C59 H59B 108.5
C59 C60 C61 112.8(8)
C59 C60 H60A 109.0
C61 C60 H60A 109.0
C59 C60 H60B 109.0
C61 C60 H60B 109.0
H60A C60 H60B 107.8
C62 C61 C60 113.2(8)
C62 C61 H61A 108.9
C60 C61 H61A 108.9
C62 C61 H61B 108.9
C60 C61 H61B 108.9
H61A C61 H61B 107.7
C61 C62 H62A 109.5
C61 C62 H62B 109.5
H62A C62 H62B 109.5
C61 C62 H62C 109.5
H62A C62 H62C 109.5
H62B C62 H62C 109.5
C52 O58' C59' 117(2)
O58' C59' C60' 105(2)
O58' C59' H59C 110.7
C60' C59' H59C 110.7
O58' C59' H59D 110.7
C60' C59' H59D 110.7
H59C C59' H59D 108.8
C61' C60' C59' 120(3)
C61' C60' H60C 107.3
C59' C60' H60C 107.3
C61' C60' H60D 107.3
C59' C60' H60D 107.3
H60C C60' H60D 106.9
C60' C61' C62' 110(3)
C60' C61' H61C 109.7
C62' C61' H61C 109.7
C60' C61' H61D 109.7
C62' C61' H61D 109.7
H61C C61' H61D 108.2
C61' C62' H62D 109.5
C61' C62' H62E 109.5
H62D C62' H62E 109.5
C61' C62' H62F 109.5
H62D C62' H62F 109.5
H62E C62' H62F 109.5
C54 O63 C64 117.5(5)
O63 C64 C65 106.6(5)
O63 C64 H64A 110.4
C65 C64 H64A 110.4
O63 C64 H64B 110.4
C65 C64 H64B 110.4
H64A C64 H64B 108.6
C64 C65 C66 114.1(5)
C64 C65 H65A 108.7
C66 C65 H65A 108.7
C64 C65 H65B 108.7
C66 C65 H65B 108.7
H65A C65 H65B 107.6
C67 C66 C65 113.0(5)
C67 C66 H66A 109.0
C65 C66 H66A 109.0
C67 C66 H66B 109.0
C65 C66 H66B 109.0
H66A C66 H66B 107.8
C66 C67 H67A 109.5
C66 C67 H67B 109.5
H67A C67 H67B 109.5
C66 C67 H67C 109.5
H67A C67 H67C 109.5
H67B C67 H67C 109.5
C1 S7 C70 101.9(2)
C71 C70 C73 110.2(4)
C71 C70 C72 109.6(5)
C73 C70 C72 108.6(4)
C71 C70 S7 111.2(4)
C73 C70 S7 113.7(4)
C72 C70 S7 103.4(3)
C70 C71 C76 109.5(5)
C70 C71 H71A 109.8
C76 C71 H71A 109.8
C70 C71 H71B 109.8
C76 C71 H71B 109.8
H71A C71 H71B 108.2
C78 C72 C70 109.0(4)
C78 C72 H72A 109.9
C70 C72 H72A 109.9
C78 C72 H72B 109.9
C70 C72 H72B 109.9
H72A C72 H72B 108.3
C74 C73 C70 109.4(4)
C74 C73 H73A 109.8
C70 C73 H73A 109.8
C74 C73 H73B 109.8
C70 C73 H73B 109.8
H73A C73 H73B 108.2
C79 C74 C73 110.2(5)
C79 C74 C75 109.8(5)
C73 C74 C75 109.5(5)
C79 C74 H74A 109.1
C73 C74 H74A 109.1
C75 C74 H74A 109.1
C76 C75 C74 109.3(4)
C76 C75 H75A 109.8
C74 C75 H75A 109.8
C76 C75 H75B 109.8
C74 C75 H75B 109.8
H75A C75 H75B 108.3
C75 C76 C71 109.2(5)
C75 C76 C77 109.1(5)
C71 C76 C77 109.5(5)
C75 C76 H76A 109.7
C71 C76 H76A 109.7
C77 C76 H76A 109.7
C78 C77 C76 109.1(5)
C78 C77 H77A 109.9
C76 C77 H77A 109.9
C78 C77 H77B 109.9
C76 C77 H77B 109.9
H77A C77 H77B 108.3
C77 C78 C79 109.3(5)
C77 C78 C72 109.6(5)
C79 C78 C72 110.4(5)
C77 C78 H78A 109.1
C79 C78 H78A 109.1
C72 C78 H78A 109.1
C74 C79 C78 109.1(5)
C74 C79 H79A 109.9
C78 C79 H79A 109.9
C74 C79 H79B 109.9
C78 C79 H79B 109.9
H79A C79 H79B 108.3
C6 S8 C80 104.0(2)
C83 C80 C82 109.4(4)
C83 C80 C81 109.9(4)
C82 C80 C81 108.8(4)
C83 C80 S8 113.2(4)
C82 C80 S8 103.2(4)
C81 C80 S8 112.0(4)
C86 C81 C80 109.3(4)
C86 C81 H81A 109.8
C80 C81 H81A 109.8
C86 C81 H81B 109.8
C80 C81 H81B 109.8
H81A C81 H81B 108.3
C88 C82 C80 109.4(4)
C88 C82 H82A 109.8
C80 C82 H82A 109.8
C88 C82 H82B 109.8
C80 C82 H82B 109.8
H82A C82 H82B 108.3
C80 C83 C84 109.6(5)
C80 C83 H83A 109.8
C84 C83 H83A 109.8
C80 C83 H83B 109.8
C84 C83 H83B 109.8
H83A C83 H83B 108.2
C85 C84 C83 109.8(5)
C85 C84 C89 109.1(5)
C83 C84 C89 109.2(5)
C85 C84 H84A 109.6
C83 C84 H84A 109.6
C89 C84 H84A 109.6
C86 C85 C84 109.6(4)
C86 C85 H85A 109.8
C84 C85 H85A 109.8
C86 C85 H85B 109.8
C84 C85 H85B 109.8
H85A C85 H85B 108.2
C85 C86 C81 110.5(5)
C85 C86 C87 109.4(5)
C81 C86 C87 109.6(4)
C85 C86 H86A 109.1
C81 C86 H86A 109.1
C87 C86 H86A 109.1
C88 C87 C86 108.5(4)
C88 C87 H87A 110.0
C86 C87 H87A 110.0
C88 C87 H87B 110.0
C86 C87 H87B 110.0
H87A C87 H87B 108.4
C82 C88 C89 109.7(5)
C82 C88 C87 109.7(4)
C89 C88 C87 109.9(5)
C82 C88 H88A 109.2
C89 C88 H88A 109.2
C87 C88 H88A 109.2
C88 C89 C84 109.1(5)
C88 C89 H89A 109.9
C84 C89 H89A 109.9
C88 C89 H89B 109.9
C84 C89 H89B 109.9
H89A C89 H89B 108.3
Cl2S C1S Cl3S 111.8(5)
Cl2S C1S Cl4S 109.8(5)
Cl3S C1S Cl4S 108.2(5)
Cl2S C1S H1SA 109.0
Cl3S C1S H1SA 109.0
Cl4S C1S H1SA 109.0

loop_
_geom_bond_atom_site_label_1
_geom_bond_atom_site_label_2
_geom_bond_distance
C1 C14 1.396(8)
C1 C2 1.405(7)
C1 S7 1.790(6)
C2 C3 1.377(7)
C2 H2A 0.9500
C3 C16 1.396(8)
C3 C21 1.470(7)
C4 C5 1.372(7)
C4 C16 1.416(7)
C4 C24 1.481(7)
C5 C6 1.406(7)
C5 H5A 0.9500
C6 C17 1.418(7)
C6 S8 1.796(5)
C7 C8 1.395(7)
C7 C18 1.397(7)
C7 H7A 0.9500
C8 C9 1.381(7)
C8 H8A 0.9500
C9 C20 1.409(7)
C9 C26 1.465(8)
C10 C11 1.370(8)
C10 C20 1.413(7)
C10 C29 1.478(7)
C11 C12 1.394(7)
C11 H11A 0.9500
C12 C13 1.404(7)
C12 H12A 0.9500
C13 C19 1.427(7)
C13 C14 1.452(7)
C14 C15 1.455(7)
C15 C16 1.418(7)
C15 C17 1.445(7)
C17 C18 1.466(7)
C18 C19 1.446(7)
C19 C20 1.415(7)
C21 O22 1.216(7)
C21 N23 1.413(7)
N23 C24 1.385(7)
N23 C37 1.462(7)
C24 O25 1.226(6)
C26 O27 1.214(7)
C26 N28 1.404(7)
N28 C29 1.392(7)
N28 C57 1.466(7)
C29 O30 1.229(6)
C31 C36 1.382(8)
C31 C32 1.395(8)
C31 C37 1.506(8)
C32 O38 1.372(7)
C32 C33 1.382(8)
C33 C34 1.415(8)
C33 H33A 0.9500
C34 C35 1.364(8)
C34 O43 1.367(7)
C35 C36 1.386(8)
C35 H35A 0.9500
C36 H36A 0.9500
C37 H37A 0.9900
C37 H37B 0.9900
O38 C39 1.429(7)
C39 C40 1.521(9)
C39 H39A 0.9900
C39 H39B 0.9900
C40 C41 1.514(10)
C40 H40A 0.9900
C40 H40B 0.9900
C41 C42 1.515(10)
C41 H41A 0.9900
C41 H41B 0.9900
C42 H42A 0.9800
C42 H42B 0.9800
C42 H42C 0.9800
O43 C44 1.436(7)
C44 C45 1.508(9)
C44 H44A 0.9900
C44 H44B 0.9900
C45 C46 1.498(11)
C45 H45A 0.9900
C45 H45B 0.9900
C46 C47 1.522(10)
C46 H46A 0.9900
C46 H46B 0.9900
C47 H47A 0.9800
C47 H47B 0.9800
C47 H47C 0.9800
C51 C56 1.389(8)
C51 C52 1.397(8)
C51 C57 1.504(8)
C52 O58' 1.37(3)
C52 C53 1.380(9)
C52 O58 1.382(8)
C53 C54 1.402(9)
C53 H53A 0.9500
C54 O63 1.354(7)
C54 C55 1.388(8)
C55 C56 1.397(8)
C55 H55A 0.9500
C56 H56A 0.9500
C57 H57A 0.9900
C57 H57B 0.9900
O58 C59 1.423(9)
C59 C60 1.523(12)
C59 H59A 0.9900
C59 H59B 0.9900
C60 C61 1.530(13)
C60 H60A 0.9900
C60 H60B 0.9900
C61 C62 1.505(14)
C61 H61A 0.9900
C61 H61B 0.9900
C62 H62A 0.9800
C62 H62B 0.9800
C62 H62C 0.9800
O58' C59' 1.424(18)
C59' C60' 1.52(2)
C59' H59C 0.9900
C59' H59D 0.9900
C60' C61' 1.45(4)
C60' H60C 0.9900
C60' H60D 0.9900
C61' C62' 1.51(2)
C61' H61C 0.9900
C61' H61D 0.9900
C62' H62D 0.9800
C62' H62E 0.9800
C62' H62F 0.9800
O63 C64 1.439(7)
C64 C65 1.517(8)
C64 H64A 0.9900
C64 H64B 0.9900
C65 C66 1.529(9)
C65 H65A 0.9900
C65 H65B 0.9900
C66 C67 1.524(9)
C66 H66A 0.9900
C66 H66B 0.9900
C67 H67A 0.9800
C67 H67B 0.9800
C67 H67C 0.9800
S7 C70 1.850(6)
C70 C71 1.520(8)
C70 C73 1.532(7)
C70 C72 1.539(7)
C71 C76 1.539(8)
C71 H71A 0.9900
C71 H71B 0.9900
C72 C78 1.535(8)
C72 H72A 0.9900
C72 H72B 0.9900
C73 C74 1.525(8)
C73 H73A 0.9900
C73 H73B 0.9900
C74 C79 1.512(8)
C74 C75 1.531(8)
C74 H74A 1.0000
C75 C76 1.526(8)
C75 H75A 0.9900
C75 H75B 0.9900
C76 C77 1.547(9)
C76 H76A 1.0000
C77 C78 1.523(9)
C77 H77A 0.9900
C77 H77B 0.9900
C78 C79 1.524(8)
C78 H78A 1.0000
C79 H79A 0.9900
C79 H79B 0.9900
S8 C80 1.837(6)
C80 C83 1.524(8)
C80 C82 1.542(7)
C80 C81 1.548(7)
C81 C86 1.523(8)
C81 H81A 0.9900
C81 H81B 0.9900
C82 C88 1.531(8)
C82 H82A 0.9900
C82 H82B 0.9900
C83 C84 1.540(8)
C83 H83A 0.9900
C83 H83B 0.9900
C84 C85 1.539(8)
C84 C89 1.540(8)
C84 H84A 1.0000
C85 C86 1.522(8)
C85 H85A 0.9900
C85 H85B 0.9900
C86 C87 1.542(8)
C86 H86A 1.0000
C87 C88 1.540(8)
C87 H87A 0.9900
C87 H87B 0.9900
C88 C89 1.532(8)
C88 H88A 1.0000
C89 H89A 0.9900
C89 H89B 0.9900
C1S Cl2S 1.728(9)
C1S Cl3S 1.763(9)
C1S Cl4S 1.805(11)
C1S H1SA 1.0000

loop_
_geom_torsion_atom_site_label_1
_geom_torsion_atom_site_label_2
_geom_torsion_atom_site_label_3
_geom_torsion_atom_site_label_4
_geom_torsion
C14 C1 C2 C3 -7.7(8)
S7 C1 C2 C3 168.6(4)
C1 C2 C3 C16 -2.4(8)
C1 C2 C3 C21 179.5(5)
C16 C4 C5 C6 -2.7(8)
C24 C4 C5 C6 175.3(5)
C4 C5 C6 C17 -1.9(8)
C4 C5 C6 S8 -179.3(4)
C18 C7 C8 C9 1.7(8)
C7 C8 C9 C20 -5.0(8)
C7 C8 C9 C26 175.9(5)
C20 C10 C11 C12 -4.1(8)
C29 C10 C11 C12 178.9(5)
C10 C11 C12 C13 1.1(8)
C11 C12 C13 C19 5.4(8)
C11 C12 C13 C14 -177.4(5)
C2 C1 C14 C13 -165.8(5)
S7 C1 C14 C13 18.4(7)
C2 C1 C14 C15 13.9(7)
S7 C1 C14 C15 -161.9(4)
C12 C13 C14 C1 20.6(8)
C19 C13 C14 C1 -162.2(5)
C12 C13 C14 C15 -159.1(5)
C19 C13 C14 C15 18.1(7)
C1 C14 C15 C16 -10.3(7)
C13 C14 C15 C16 169.3(4)
C1 C14 C15 C17 168.2(5)
C13 C14 C15 C17 -12.1(7)
C2 C3 C16 C4 -175.0(5)
C21 C3 C16 C4 3.0(8)
C2 C3 C16 C15 5.8(8)
C21 C3 C16 C15 -176.2(5)
C5 C4 C16 C3 -177.1(5)
C24 C4 C16 C3 5.0(7)
C5 C4 C16 C15 2.2(7)
C24 C4 C16 C15 -175.8(5)
C17 C15 C16 C3 -178.0(5)
C14 C15 C16 C3 0.6(7)
C17 C15 C16 C4 2.8(7)
C14 C15 C16 C4 -178.6(5)
C5 C6 C17 C15 6.7(7)
S8 C6 C17 C15 -176.4(4)
C5 C6 C17 C18 -173.9(5)
S8 C6 C17 C18 3.0(8)
C16 C15 C17 C6 -7.2(7)
C14 C15 C17 C6 174.3(5)
C16 C15 C17 C18 173.4(5)
C14 C15 C17 C18 -5.1(7)
C8 C7 C18 C19 6.4(8)
C8 C7 C18 C17 -173.3(5)
C6 C17 C18 C7 16.8(8)
C15 C17 C18 C7 -163.7(5)
C6 C17 C18 C19 -162.8(5)
C15 C17 C18 C19 16.6(7)
C12 C13 C19 C20 -8.9(7)
C14 C13 C19 C20 173.8(4)
C12 C13 C19 C18 170.5(5)
C14 C13 C19 C18 -6.8(7)
C7 C18 C19 C20 -11.1(7)
C17 C18 C19 C20 168.6(4)
C7 C18 C19 C13 169.5(5)
C17 C18 C19 C13 -10.8(7)
C8 C9 C20 C10 -178.5(5)
C26 C9 C20 C10 0.5(7)
C8 C9 C20 C19 0.0(7)
C26 C9 C20 C19 179.1(5)
C11 C10 C20 C9 179.0(5)
C29 C10 C20 C9 -4.0(7)
C11 C10 C20 C19 0.5(7)
C29 C10 C20 C19 177.5(5)
C13 C19 C20 C9 -172.4(5)
C18 C19 C20 C9 8.2(7)
C13 C19 C20 C10 6.1(7)
C18 C19 C20 C10 -173.3(5)
C2 C3 C21 O22 -8.4(8)
C16 C3 C21 O22 173.6(5)
C2 C3 C21 N23 169.1(5)
C16 C3 C21 N23 -8.9(7)
O22 C21 N23 C24 -175.4(5)
C3 C21 N23 C24 7.0(7)
O22 C21 N23 C37 4.4(7)
C3 C21 N23 C37 -173.2(4)
C21 N23 C24 O25 -179.4(5)
C37 N23 C24 O25 0.8(7)
C21 N23 C24 C4 0.6(7)
C37 N23 C24 C4 -179.2(4)
C5 C4 C24 O25 -4.8(8)
C16 C4 C24 O25 173.1(5)
C5 C4 C24 N23 175.2(5)
C16 C4 C24 N23 -6.9(7)
C8 C9 C26 O27 2.4(8)
C20 C9 C26 O27 -176.7(5)
C8 C9 C26 N28 -176.1(5)
C20 C9 C26 N28 4.8(7)
O27 C26 N28 C29 174.4(5)
C9 C26 N28 C29 -7.1(8)
O27 C26 N28 C57 -3.7(7)
C9 C26 N28 C57 174.8(4)
C26 N28 C29 O30 -177.2(5)
C57 N28 C29 O30 0.9(7)
C26 N28 C29 C10 3.8(7)
C57 N28 C29 C10 -178.2(5)
C11 C10 C29 O30 0.0(8)
C20 C10 C29 O30 -177.0(5)
C11 C10 C29 N28 179.0(5)
C20 C10 C29 N28 2.0(7)
C36 C31 C32 O38 -178.8(5)
C37 C31 C32 O38 -0.7(7)
C36 C31 C32 C33 1.9(8)
C37 C31 C32 C33 179.9(5)
O38 C32 C33 C34 179.1(5)
C31 C32 C33 C34 -1.6(9)
C32 C33 C34 C35 0.9(8)
C32 C33 C34 O43 179.4(5)
O43 C34 C35 C36 -178.9(5)
C33 C34 C35 C36 -0.7(9)
C32 C31 C36 C35 -1.6(8)
C37 C31 C36 C35 -179.5(5)
C34 C35 C36 C31 1.0(9)
C24 N23 C37 C31 88.0(6)
C21 N23 C37 C31 -91.8(6)
C36 C31 C37 N23 -5.1(8)
C32 C31 C37 N23 177.0(5)
C33 C32 O38 C39 -8.3(8)
C31 C32 O38 C39 172.3(5)
C32 O38 C39 C40 -174.3(5)
O38 C39 C40 C41 62.2(8)
C39 C40 C41 C42 -178.2(7)
C35 C34 O43 C44 -6.8(9)
C33 C34 O43 C44 174.8(6)
C34 O43 C44 C45 179.6(5)
O43 C44 C45 C46 66.7(8)
C44 C45 C46 C47 -178.0(7)
C56 C51 C52 O58' -159.5(14)
C57 C51 C52 O58' 21.2(16)
C56 C51 C52 C53 -2.5(9)
C57 C51 C52 C53 178.2(6)
C56 C51 C52 O58 175.2(6)
C57 C51 C52 O58 -4.1(9)
O58' C52 C53 C54 153.9(16)
O58 C52 C53 C54 -178.0(7)
C51 C52 C53 C54 -0.6(10)
C52 C53 C54 O63 -177.6(6)
C52 C53 C54 C55 3.4(10)
O63 C54 C55 C56 178.2(6)
C53 C54 C55 C56 -2.9(10)
C52 C51 C56 C55 3.0(9)
C57 C51 C56 C55 -177.8(6)
C54 C55 C56 C51 -0.4(9)
C29 N28 C57 C51 -102.0(6)
C26 N28 C57 C51 76.2(6)
C56 C51 C57 N28 10.7(8)
C52 C51 C57 N28 -170.1(5)
O58' C52 O58 C59 91(2)
C53 C52 O58 C59 -2.9(12)
C51 C52 O58 C59 179.5(7)
C52 O58 C59 C60 -178.4(8)
O58 C59 C60 C61 57.2(10)
C59 C60 C61 C62 55.3(11)
C53 C52 O58' C59' 17(3)
O58 C52 O58' C59' -84(3)
C51 C52 O58' C59' 174(2)
C52 O58' C59' C60' -179(2)
O58' C59' C60' C61' -61(4)
C59' C60' C61' C62' -73(4)
C55 C54 O63 C64 -6.8(9)
C53 C54 O63 C64 174.2(6)
C54 O63 C64 C65 -166.3(5)
O63 C64 C65 C66 -58.9(7)
C64 C65 C66 C67 -69.3(7)
C14 C1 S7 C70 93.6(5)
C2 C1 S7 C70 -82.4(4)
C1 S7 C70 C71 -80.4(4)
C1 S7 C70 C73 44.6(4)
C1 S7 C70 C72 162.1(4)
C73 C70 C71 C76 59.2(6)
C72 C70 C71 C76 -60.2(6)
S7 C70 C71 C76 -173.9(4)
C71 C70 C72 C78 60.6(6)
C73 C70 C72 C78 -59.8(6)
S7 C70 C72 C78 179.2(4)
C71 C70 C73 C74 -59.3(6)
C72 C70 C73 C74 60.7(6)
S7 C70 C73 C74 175.1(4)
C70 C73 C74 C79 -61.2(6)
C70 C73 C74 C75 59.7(6)
C79 C74 C75 C76 60.3(6)
C73 C74 C75 C76 -60.8(6)
C74 C75 C76 C71 60.5(6)
C74 C75 C76 C77 -59.2(6)
C70 C71 C76 C75 -59.7(6)
C70 C71 C76 C77 59.7(6)
C75 C76 C77 C78 59.8(6)
C71 C76 C77 C78 -59.7(6)
C76 C77 C78 C79 -60.7(6)
C76 C77 C78 C72 60.4(6)
C70 C72 C78 C77 -60.8(6)
C70 C72 C78 C79 59.7(6)
C73 C74 C79 C78 59.7(6)
C75 C74 C79 C78 -61.0(6)
C77 C78 C79 C74 61.5(6)
C72 C78 C79 C74 -59.2(6)
C5 C6 S8 C80 -88.7(4)
C17 C6 S8 C80 94.2(5)
C6 S8 C80 C83 43.2(4)
C6 S8 C80 C82 161.3(3)
C6 S8 C80 C81 -81.9(4)
C83 C80 C81 C86 59.3(6)
C82 C80 C81 C86 -60.5(6)
S8 C80 C81 C86 -173.9(4)
C83 C80 C82 C88 -60.1(6)
C81 C80 C82 C88 60.0(6)
S8 C80 C82 C88 179.2(4)
C82 C80 C83 C84 60.2(6)
C81 C80 C83 C84 -59.2(6)
S8 C80 C83 C84 174.7(4)
C80 C83 C84 C85 59.1(6)
C80 C83 C84 C89 -60.4(6)
C83 C84 C85 C86 -59.0(6)
C89 C84 C85 C86 60.7(6)
C84 C85 C86 C81 59.6(6)
C84 C85 C86 C87 -61.2(6)
C80 C81 C86 C85 -59.4(6)
C80 C81 C86 C87 61.2(6)
C85 C86 C87 C88 60.5(6)
C81 C86 C87 C88 -60.8(6)
C80 C82 C88 C89 60.2(6)
C80 C82 C88 C87 -60.6(6)
C86 C87 C88 C82 60.4(6)
C86 C87 C88 C89 -60.3(6)
C82 C88 C89 C84 -60.4(6)
C87 C88 C89 C84 60.3(6)
C85 C84 C89 C88 -59.9(6)
C83 C84 C89 C88 60.1(6)
